data_7015138
loop_
_publ_author_name
'Luo, Yunjie'
'Fan, Shimin'
'Yang, Jianping'
'Fang, Jianghua'
'Xu, Ping'

_publ_section_title
;
 Rare earth metal bis(amide) complexes bearing amidinate ancillary
 ligands: synthesis, characterization, and performance as catalyst
 precursors for cis-1,4 selective polymerization of isoprene.
;
_journal_issue 12
_journal_name_full 'Dalton transactions (Cambridge, England : 2003)'
_journal_page_first 3053
_journal_page_last 3059
_journal_paper_doi 10.1039/c0dt01241f
_journal_volume 40
_journal_year 2011
_chemical_formula_moiety 'C47 H89 Cl Li Lu N4 O3 Si4'
_chemical_formula_sum 'C47 H89 Cl Li Lu N4 O3 Si4'
_chemical_formula_weight 1087.94
_chemical_name_systematic
;
?
;
_space_group_IT_number 2
_symmetry_cell_setting triclinic
_symmetry_Int_Tables_number 2
_symmetry_space_group_name_Hall '-P 1'
_symmetry_space_group_name_H-M 'P -1'
_atom_sites_solution_hydrogens geom
_atom_sites_solution_primary direct
_atom_sites_solution_secondary difmap
_audit_creation_method SHELXL-97
_cell_angle_alpha 77.021(8)
_cell_angle_beta 81.070(8)
_cell_angle_gamma 71.718(7)
_cell_formula_units_Z 2
_cell_length_a 12.3218(12)
_cell_length_b 13.9301(13)
_cell_length_c 18.273(2)
_cell_measurement_reflns_used 8869
_cell_measurement_temperature 293(2)
_cell_measurement_theta_max 25.3
_cell_measurement_theta_min 3.0
_cell_volume 2889.8(5)
_computing_cell_refinement CrystalClear
_computing_data_collection CrystalClear
_computing_data_reduction CrystalStructure
_computing_structure_refinement 'SHELXL-97 (Sheldrick, 1997)'
_computing_structure_solution 'SHELXS-97 (Sheldrick, 1990)'
_diffrn_ambient_temperature 293(2)
_diffrn_detector_area_resol_mean 7.31
_diffrn_measured_fraction_theta_full 0.992
_diffrn_measured_fraction_theta_max 0.992
_diffrn_measurement_device_type 'Rigaku Mercury'
_diffrn_measurement_method \w
_diffrn_radiation_monochromator graphite
_diffrn_radiation_source 'fine-focus sealed tube'
_diffrn_radiation_type MoK\a
_diffrn_radiation_wavelength 0.71070
_diffrn_reflns_av_R_equivalents 0.0513
_diffrn_reflns_av_sigmaI/netI 0.0687
_diffrn_reflns_limit_h_max 14
_diffrn_reflns_limit_h_min -14
_diffrn_reflns_limit_k_max 16
_diffrn_reflns_limit_k_min -15
_diffrn_reflns_limit_l_max 19
_diffrn_reflns_limit_l_min -22
_diffrn_reflns_number 27674
_diffrn_reflns_theta_full 25.35
_diffrn_reflns_theta_max 25.35
_diffrn_reflns_theta_min 3.01
_exptl_absorpt_coefficient_mu 1.875
_exptl_absorpt_correction_T_max 0.521
_exptl_absorpt_correction_T_min 0.315
_exptl_absorpt_correction_type multi-scan
_exptl_absorpt_process_details 'Jacobson, R. (1998) Private communication'
_exptl_crystal_colour colorless
_exptl_crystal_density_diffrn 1.250
_exptl_crystal_density_method 'not measured'
_exptl_crystal_description block
_exptl_crystal_F_000 1140
_exptl_crystal_size_max 0.80
_exptl_crystal_size_mid 0.60
_exptl_crystal_size_min 0.40
_refine_diff_density_max 2.558
_refine_diff_density_min -0.945
_refine_diff_density_rms 0.113
_refine_ls_extinction_method none
_refine_ls_goodness_of_fit_ref 1.078
_refine_ls_hydrogen_treatment constr
_refine_ls_matrix_type full
_refine_ls_number_parameters 529
_refine_ls_number_reflns 10502
_refine_ls_number_restraints 30
_refine_ls_restrained_S_all 1.082
_refine_ls_R_factor_all 0.0721
_refine_ls_R_factor_gt 0.0584
_refine_ls_shift/su_max 0.001
_refine_ls_shift/su_mean 0.000
_refine_ls_structure_factor_coef Fsqd
_refine_ls_weighting_details 'calc w=1/[\s^2^(Fo^2^)+(0.0697P)^2^+3.1846P] where P=(Fo^2^+2Fc^2^)/3'
_refine_ls_weighting_scheme calc
_refine_ls_wR_factor_gt 0.1367
_refine_ls_wR_factor_ref 0.1490
_reflns_number_gt 8932
_reflns_number_total 10502
_reflns_threshold_expression >2sigma(I)
_cod_data_source_file c0dt01241f.txt
_cod_data_source_block shelxl2
_cod_database_code 7015138

loop_
_symmetry_equiv_pos_as_xyz
'x, y, z'
'-x, -y, -z'

loop_
_atom_site_label
_atom_site_type_symbol
_atom_site_fract_x
_atom_site_fract_y
_atom_site_fract_z
_atom_site_U_iso_or_equiv
_atom_site_adp_type
_atom_site_occupancy
_atom_site_symmetry_multiplicity
_atom_site_calc_flag
_atom_site_refinement_flags
_atom_site_disorder_assembly
_atom_site_disorder_group
Lu1 Lu 0.79873(2) 0.704938(19) 0.739753(14) 0.04191(11) Uani 1 1 d . . .
Cl1 Cl 0.74415(18) 0.89715(13) 0.75218(11) 0.0648(5) Uani 1 1 d . A .
Si1 Si 0.6793(2) 0.70854(17) 0.92441(11) 0.0597(5) Uani 1 1 d . . .
Si2 Si 0.63982(19) 0.55804(17) 0.84730(12) 0.0600(5) Uani 1 1 d . . .
Si3 Si 0.58207(19) 0.82400(17) 0.62695(12) 0.0631(5) Uani 1 1 d . . .
Si4 Si 0.7814(2) 0.70022(18) 0.54783(11) 0.0645(6) Uani 1 1 d . . .
O1 O 0.7611(13) 1.0894(12) 0.8384(9) 0.086(5) Uiso 0.50 1 d PD A 1
O1' O 0.7517(12) 1.0650(11) 0.8631(9) 0.081(5) Uiso 0.50 1 d PD A 2
O2 O 0.5078(15) 1.1092(13) 0.7970(9) 0.083(3) Uiso 0.50 1 d PD A 1
O2' O 0.5210(15) 1.1312(13) 0.7887(9) 0.083(3) Uiso 0.50 1 d PD A 2
O3 O 0.7404(12) 1.1547(11) 0.6917(8) 0.082(2) Uiso 0.50 1 d PD A 1
O3' O 0.7033(12) 1.1581(11) 0.6739(8) 0.082(2) Uiso 0.50 1 d PD A 2
N1 N 0.9860(5) 0.7116(4) 0.7354(3) 0.0517(14) Uani 1 1 d . . .
N2 N 0.9617(4) 0.5569(4) 0.7488(3) 0.0415(12) Uani 1 1 d . . .
N3 N 0.7038(4) 0.6521(4) 0.8464(3) 0.0454(12) Uani 1 1 d . . .
N4 N 0.7200(5) 0.7407(4) 0.6312(3) 0.0487(13) Uani 1 1 d . . .
C1 C 1.0368(6) 0.6115(5) 0.7399(3) 0.0491(16) Uani 1 1 d . . .
C2 C 1.0467(6) 0.7860(6) 0.7306(5) 0.063(2) Uani 1 1 d . . .
C3 C 1.0420(7) 0.8632(7) 0.6647(7) 0.088(3) Uani 1 1 d . . .
C4 C 1.0963(9) 0.9384(8) 0.6611(8) 0.109(4) Uani 1 1 d . . .
H4 H 1.0924 0.9899 0.6184 0.131 Uiso 1 1 calc R . .
C5 C 1.1539(11) 0.9382(10) 0.7178(10) 0.127(5) Uani 1 1 d . . .
H5 H 1.1909 0.9882 0.7135 0.152 Uiso 1 1 calc R . .
C6 C 1.1583(8) 0.8656(9) 0.7810(9) 0.113(4) Uani 1 1 d . . .
H6 H 1.1983 0.8671 0.8197 0.135 Uiso 1 1 calc R . .
C7 C 1.1041(6) 0.7872(7) 0.7906(6) 0.080(3) Uani 1 1 d . . .
C8 C 0.9778(9) 0.8656(7) 0.6009(6) 0.093(3) Uani 1 1 d . . .
H8A H 0.9785 0.9257 0.5630 0.140 Uiso 1 1 calc R . .
H8B H 0.8999 0.8676 0.6192 0.140 Uiso 1 1 calc R . .
H8C H 1.0138 0.8051 0.5794 0.140 Uiso 1 1 calc R . .
C9 C 1.1081(9) 0.7106(9) 0.8640(6) 0.096(3) Uani 1 1 d . . .
H9A H 1.0611 0.6673 0.8634 0.145 Uiso 1 1 calc R . .
H9B H 1.0797 0.7468 0.9052 0.145 Uiso 1 1 calc R . .
H9C H 1.1858 0.6690 0.8702 0.145 Uiso 1 1 calc R . .
C10 C 0.9890(5) 0.4492(5) 0.7761(4) 0.0459(15) Uani 1 1 d . . .
C11 C 0.9989(6) 0.4098(5) 0.8530(4) 0.0549(17) Uani 1 1 d . . .
C12 C 1.0208(7) 0.3058(6) 0.8803(5) 0.072(2) Uani 1 1 d . . .
H12 H 1.0282 0.2808 0.9315 0.086 Uiso 1 1 calc R . .
C13 C 1.0319(8) 0.2389(6) 0.8336(6) 0.083(3) Uani 1 1 d . . .
H13 H 1.0485 0.1686 0.8525 0.100 Uiso 1 1 calc R . .
C14 C 1.0187(7) 0.2754(6) 0.7595(5) 0.069(2) Uani 1 1 d . . .
H14 H 1.0242 0.2297 0.7281 0.082 Uiso 1 1 calc R . .
C15 C 0.9966(6) 0.3810(5) 0.7288(4) 0.0542(17) Uani 1 1 d . . .
C16 C 0.9837(7) 0.4805(6) 0.9070(4) 0.069(2) Uani 1 1 d . . .
H16A H 1.0507 0.5037 0.9015 0.103 Uiso 1 1 calc R . .
H16B H 0.9731 0.4444 0.9577 0.103 Uiso 1 1 calc R . .
H16C H 0.9177 0.5387 0.8965 0.103 Uiso 1 1 calc R . .
C17 C 0.9832(8) 0.4161(6) 0.6485(4) 0.073(2) Uani 1 1 d . . .
H17A H 0.9162 0.4742 0.6413 0.109 Uiso 1 1 calc R . .
H17B H 0.9751 0.3615 0.6278 0.109 Uiso 1 1 calc R . .
H17C H 1.0497 0.4358 0.6234 0.109 Uiso 1 1 calc R . .
C18 C 1.1669(6) 0.5700(6) 0.7273(4) 0.0595(18) Uani 1 1 d . . .
H18 H 1.1968 0.6178 0.7443 0.071 Uiso 1 1 calc R . .
C19 C 1.2022(7) 0.5813(8) 0.6429(5) 0.085(3) Uani 1 1 d . . .
H19A H 1.1737 0.5362 0.6226 0.101 Uiso 1 1 calc R . .
H19B H 1.1669 0.6515 0.6186 0.101 Uiso 1 1 calc R . .
C20 C 1.3302(8) 0.5559(9) 0.6247(6) 0.100(3) Uani 1 1 d . . .
H20A H 1.3476 0.5543 0.5713 0.120 Uiso 1 1 calc R . .
H20B H 1.3558 0.6105 0.6345 0.120 Uiso 1 1 calc R . .
C21 C 1.3948(7) 0.4584(8) 0.6670(6) 0.092(3) Uani 1 1 d . . .
H21A H 1.4758 0.4535 0.6584 0.110 Uiso 1 1 calc R . .
H21B H 1.3837 0.4025 0.6483 0.110 Uiso 1 1 calc R . .
C22 C 1.3596(7) 0.4460(8) 0.7503(6) 0.087(3) Uani 1 1 d . . .
H22A H 1.3827 0.4942 0.7709 0.104 Uiso 1 1 calc R . .
H22B H 1.3985 0.3769 0.7749 0.104 Uiso 1 1 calc R . .
C23 C 1.2307(7) 0.4648(7) 0.7665(5) 0.086(3) Uani 1 1 d . . .
H23A H 1.2084 0.4131 0.7495 0.103 Uiso 1 1 calc R . .
H23B H 1.2102 0.4585 0.8204 0.103 Uiso 1 1 calc R . .
C24 C 0.8019(8) 0.7520(7) 0.9345(5) 0.082(3) Uani 1 1 d . . .
H24A H 0.8637 0.6936 0.9526 0.123 Uiso 1 1 calc R . .
H24B H 0.7790 0.7982 0.9696 0.123 Uiso 1 1 calc R . .
H24C H 0.8268 0.7870 0.8864 0.123 Uiso 1 1 calc R . .
C25 C 0.6592(11) 0.6210(8) 1.0178(5) 0.107(4) Uani 1 1 d . . .
H25A H 0.5950 0.5960 1.0177 0.161 Uiso 1 1 calc R . .
H25B H 0.6452 0.6587 1.0579 0.161 Uiso 1 1 calc R . .
H25C H 0.7273 0.5639 1.0251 0.161 Uiso 1 1 calc R . .
C26 C 0.5490(8) 0.8211(7) 0.9227(5) 0.090(3) Uani 1 1 d . . .
H26A H 0.5378 0.8556 0.8715 0.136 Uiso 1 1 calc R . .
H26B H 0.5586 0.8679 0.9510 0.136 Uiso 1 1 calc R . .
H26C H 0.4834 0.7982 0.9448 0.136 Uiso 1 1 calc R . .
C27 C 0.6629(8) 0.5240(7) 0.7520(5) 0.075(2) Uani 1 1 d . . .
H27A H 0.6248 0.5826 0.7166 0.113 Uiso 1 1 calc R . .
H27B H 0.6321 0.4681 0.7538 0.113 Uiso 1 1 calc R . .
H27C H 0.7436 0.5038 0.7364 0.113 Uiso 1 1 calc R . .
C28 C 0.6988(9) 0.4327(7) 0.9119(5) 0.090(3) Uani 1 1 d . . .
H28A H 0.7762 0.4009 0.8936 0.135 Uiso 1 1 calc R . .
H28B H 0.6525 0.3880 0.9135 0.135 Uiso 1 1 calc R . .
H28C H 0.6977 0.4450 0.9617 0.135 Uiso 1 1 calc R . .
C29 C 0.4805(7) 0.5992(7) 0.8744(5) 0.086(3) Uani 1 1 d . . .
H29A H 0.4643 0.6409 0.9123 0.130 Uiso 1 1 calc R . .
H29B H 0.4545 0.5395 0.8938 0.130 Uiso 1 1 calc R . .
H29C H 0.4416 0.6384 0.8308 0.130 Uiso 1 1 calc R . .
C30 C 0.4993(8) 0.8251(8) 0.7217(5) 0.090(3) Uani 1 1 d . . .
H30A H 0.4863 0.7592 0.7409 0.136 Uiso 1 1 calc R . .
H30B H 0.4269 0.8774 0.7172 0.136 Uiso 1 1 calc R . .
H30C H 0.5421 0.8392 0.7555 0.136 Uiso 1 1 calc R . .
C31 C 0.4861(8) 0.7901(8) 0.5715(6) 0.097(3) Uani 1 1 d . . .
H31A H 0.5178 0.7929 0.5199 0.145 Uiso 1 1 calc R . .
H31B H 0.4109 0.8383 0.5738 0.145 Uiso 1 1 calc R . .
H31C H 0.4809 0.7219 0.5928 0.145 Uiso 1 1 calc R . .
C32 C 0.5830(9) 0.9592(6) 0.5852(5) 0.088(3) Uani 1 1 d . . .
H32A H 0.6260 0.9811 0.6145 0.132 Uiso 1 1 calc R . .
H32B H 0.5056 1.0036 0.5854 0.132 Uiso 1 1 calc R . .
H32C H 0.6180 0.9624 0.5343 0.132 Uiso 1 1 calc R . .
C33 C 0.7541(10) 0.8023(9) 0.4604(5) 0.112(4) Uani 1 1 d . . .
H33A H 0.6753 0.8192 0.4504 0.169 Uiso 1 1 calc R . .
H33B H 0.8033 0.7772 0.4184 0.169 Uiso 1 1 calc R . .
H33C H 0.7696 0.8627 0.4677 0.169 Uiso 1 1 calc R . .
C34 C 0.7349(9) 0.5928(8) 0.5308(6) 0.098(3) Uani 1 1 d . . .
H34A H 0.7628 0.5323 0.5679 0.147 Uiso 1 1 calc R . .
H34B H 0.7652 0.5788 0.4814 0.147 Uiso 1 1 calc R . .
H34C H 0.6525 0.6118 0.5344 0.147 Uiso 1 1 calc R . .
C35 C 0.9413(7) 0.6560(7) 0.5441(4) 0.076(2) Uani 1 1 d . . .
H35A H 0.9710 0.7130 0.5218 0.114 Uiso 1 1 calc R . .
H35B H 0.9707 0.6031 0.5143 0.114 Uiso 1 1 calc R . .
H35C H 0.9643 0.6292 0.5943 0.114 Uiso 1 1 calc R . .
C36 C 0.869(2) 1.016(3) 0.8632(15) 0.126(3) Uiso 0.50 1 d PD A 1
C36' C 0.8789(18) 1.029(3) 0.8466(15) 0.126(3) Uiso 0.50 1 d PD A 2
C37 C 0.866(3) 1.020(2) 0.9453(16) 0.126(3) Uiso 0.50 1 d PD A 1
C37' C 0.923(2) 1.004(2) 0.9233(14) 0.126(3) Uiso 0.50 1 d PD A 2
C38 C 0.796(2) 1.128(2) 0.9550(14) 0.126(3) Uiso 0.50 1 d PD A 1
C38' C 0.823(2) 1.067(2) 0.9701(15) 0.126(3) Uiso 0.50 1 d PD A 2
C39 C 0.737(2) 1.1672(18) 0.8856(13) 0.126(3) Uiso 0.50 1 d PD A 1
C39' C 0.715(2) 1.101(2) 0.9316(12) 0.126(3) Uiso 0.50 1 d PD A 2
C40 C 0.456(2) 1.138(2) 0.8683(14) 0.112(3) Uiso 0.50 1 d PD A 1
C40' C 0.448(2) 1.114(2) 0.8604(13) 0.112(3) Uiso 0.50 1 d PD A 2
C41 C 0.3344(19) 1.1542(19) 0.8561(13) 0.112(3) Uiso 0.50 1 d PD A 1
C41' C 0.339(2) 1.095(2) 0.8521(13) 0.112(3) Uiso 0.50 1 d PD A 2
C42 C 0.340(2) 1.0851(19) 0.8019(14) 0.112(3) Uiso 0.50 1 d PD A 1
C42' C 0.3318(19) 1.141(2) 0.7670(12) 0.112(3) Uiso 0.50 1 d PD A 2
C43 C 0.431(2) 1.114(2) 0.7447(13) 0.112(3) Uiso 0.50 1 d PD A 1
C43' C 0.4481(19) 1.148(2) 0.7297(13) 0.112(3) Uiso 0.50 1 d PD A 2
C44 C 0.745(3) 1.2608(18) 0.6669(17) 0.148(4) Uiso 0.50 1 d PD A 1
C44' C 0.687(3) 1.2666(17) 0.6806(16) 0.148(4) Uiso 0.50 1 d PD A 2
C45 C 0.693(3) 1.292(2) 0.5934(16) 0.148(4) Uiso 0.50 1 d PD A 1
C45' C 0.745(3) 1.313(2) 0.6057(16) 0.148(4) Uiso 0.50 1 d PD A 2
C46 C 0.749(3) 1.205(2) 0.5539(16) 0.148(4) Uiso 0.50 1 d PD A 1
C46' C 0.810(3) 1.222(2) 0.5726(18) 0.148(4) Uiso 0.50 1 d PD A 2
C47 C 0.804(2) 1.130(2) 0.6206(12) 0.148(4) Uiso 0.50 1 d PD A 1
C47' C 0.754(3) 1.134(2) 0.6016(14) 0.148(4) Uiso 0.50 1 d PD A 2
Li1 Li 0.6811(14) 1.0690(11) 0.7705(9) 0.079(4) Uani 1 1 d . . .

loop_
_atom_site_aniso_label
_atom_site_aniso_U_11
_atom_site_aniso_U_22
_atom_site_aniso_U_33
_atom_site_aniso_U_23
_atom_site_aniso_U_13
_atom_site_aniso_U_12
Lu1 0.04385(18) 0.04358(18) 0.03659(16) -0.00683(11) -0.00226(11) -0.01143(13)
Cl1 0.0791(13) 0.0436(9) 0.0700(12) -0.0146(8) -0.0071(10) -0.0125(9)
Si1 0.0720(14) 0.0625(13) 0.0412(10) -0.0137(9) 0.0028(9) -0.0160(11)
Si2 0.0636(13) 0.0606(12) 0.0585(12) -0.0115(10) 0.0089(10) -0.0282(11)
Si3 0.0601(13) 0.0643(13) 0.0586(12) -0.0051(10) -0.0196(10) -0.0068(11)
Si4 0.0819(15) 0.0695(14) 0.0386(10) -0.0111(9) -0.0134(10) -0.0127(12)
N1 0.043(3) 0.047(3) 0.069(4) -0.015(3) -0.002(3) -0.017(3)
N2 0.035(3) 0.045(3) 0.042(3) -0.012(2) -0.004(2) -0.005(2)
N3 0.042(3) 0.049(3) 0.041(3) -0.007(2) 0.001(2) -0.011(2)
N4 0.061(3) 0.051(3) 0.037(3) -0.009(2) -0.011(2) -0.015(3)
C1 0.062(4) 0.052(4) 0.033(3) -0.012(3) -0.004(3) -0.014(3)
C2 0.048(4) 0.051(4) 0.088(6) -0.021(4) 0.004(4) -0.014(4)
C3 0.056(5) 0.056(5) 0.148(9) -0.024(6) 0.021(6) -0.023(4)
C4 0.073(7) 0.066(6) 0.185(13) -0.017(7) 0.009(7) -0.028(5)
C5 0.100(9) 0.083(8) 0.221(16) -0.032(9) -0.024(10) -0.053(7)
C6 0.058(6) 0.093(8) 0.204(14) -0.061(9) -0.009(7) -0.023(6)
C7 0.042(4) 0.086(6) 0.129(8) -0.053(6) -0.008(5) -0.021(4)
C8 0.100(8) 0.057(5) 0.110(8) 0.001(5) -0.001(6) -0.020(5)
C9 0.083(7) 0.114(8) 0.106(8) -0.046(7) -0.016(6) -0.026(6)
C10 0.037(3) 0.040(3) 0.058(4) -0.014(3) 0.001(3) -0.007(3)
C11 0.046(4) 0.053(4) 0.057(4) 0.001(3) -0.009(3) -0.009(3)
C12 0.077(6) 0.065(5) 0.062(5) 0.008(4) -0.024(4) -0.011(4)
C13 0.075(6) 0.047(5) 0.116(8) 0.000(5) -0.013(5) -0.011(4)
C14 0.065(5) 0.049(4) 0.093(6) -0.020(4) -0.008(4) -0.013(4)
C15 0.049(4) 0.055(4) 0.059(4) -0.012(3) -0.005(3) -0.014(3)
C16 0.087(6) 0.073(5) 0.040(4) -0.006(4) -0.017(4) -0.012(5)
C17 0.085(6) 0.073(5) 0.067(5) -0.034(4) -0.005(4) -0.019(5)
C18 0.046(4) 0.060(4) 0.069(5) -0.020(4) 0.000(3) -0.007(4)
C19 0.054(5) 0.094(6) 0.075(6) 0.001(5) 0.009(4) 0.003(5)
C20 0.055(5) 0.126(9) 0.098(7) -0.016(6) 0.017(5) -0.013(6)
C21 0.049(5) 0.097(7) 0.110(8) -0.012(6) 0.003(5) -0.005(5)
C22 0.042(4) 0.109(7) 0.101(7) -0.023(6) -0.025(4) 0.001(5)
C23 0.052(5) 0.094(7) 0.088(6) 0.000(5) -0.004(4) -0.001(5)
C24 0.108(7) 0.085(6) 0.070(5) -0.025(5) -0.031(5) -0.033(6)
C25 0.153(11) 0.107(8) 0.051(5) -0.007(5) 0.012(6) -0.040(7)
C26 0.092(7) 0.104(7) 0.070(6) -0.042(5) 0.007(5) -0.010(6)
C27 0.087(6) 0.086(6) 0.069(5) -0.031(5) 0.006(4) -0.043(5)
C28 0.099(7) 0.068(6) 0.093(7) -0.001(5) 0.016(5) -0.030(5)
C29 0.072(6) 0.100(7) 0.097(7) -0.019(5) 0.015(5) -0.049(5)
C30 0.062(5) 0.108(7) 0.076(6) -0.013(5) -0.002(4) 0.005(5)
C31 0.080(6) 0.100(7) 0.115(8) -0.012(6) -0.046(6) -0.021(6)
C32 0.115(8) 0.061(5) 0.081(6) -0.012(4) -0.040(6) -0.002(5)
C33 0.135(10) 0.125(9) 0.045(5) 0.002(5) -0.004(5) -0.006(7)
C34 0.100(7) 0.118(8) 0.097(7) -0.064(6) -0.023(6) -0.023(6)
C35 0.075(6) 0.089(6) 0.052(4) -0.010(4) 0.006(4) -0.015(5)
Li1 0.093(11) 0.071(9) 0.078(9) -0.035(7) -0.007(8) -0.016(8)

loop_
_atom_type_symbol
_atom_type_description
_atom_type_scat_dispersion_real
_atom_type_scat_dispersion_imag
_atom_type_scat_source
C C 0.0033 0.0016 'International Tables Vol C Tables 4.2.6.8 and 6.1.1.4'
H H 0.0000 0.0000 'International Tables Vol C Tables 4.2.6.8 and 6.1.1.4'
N N 0.0061 0.0033 'International Tables Vol C Tables 4.2.6.8 and 6.1.1.4'
O O 0.0106 0.0060 'International Tables Vol C Tables 4.2.6.8 and 6.1.1.4'
Si Si 0.0817 0.0704 'International Tables Vol C Tables 4.2.6.8 and 6.1.1.4'
Li Li -0.0003 0.0001 'International Tables Vol C Tables 4.2.6.8 and 6.1.1.4'
Cl Cl 0.1484 0.1585 'International Tables Vol C Tables 4.2.6.8 and 6.1.1.4'
Lu Lu -0.4720 5.8584 'International Tables Vol C Tables 4.2.6.8 and 6.1.1.4'

loop_
_geom_angle_atom_site_label_1
_geom_angle_atom_site_label_2
_geom_angle_atom_site_label_3
_geom_angle
_geom_angle_site_symmetry_1
_geom_angle_site_symmetry_3
_geom_angle_publ_flag
N3 Lu1 N4 119.7(2) . . ?
N3 Lu1 N1 121.9(2) . . ?
N4 Lu1 N1 118.2(2) . . ?
N3 Lu1 N2 96.19(18) . . ?
N4 Lu1 N2 112.93(18) . . ?
N1 Lu1 N2 56.35(18) . . ?
N3 Lu1 Cl1 96.78(14) . . ?
N4 Lu1 Cl1 93.75(14) . . ?
N1 Lu1 Cl1 83.88(14) . . ?
N2 Lu1 Cl1 138.88(13) . . ?
N3 Lu1 C1 112.18(19) . . ?
N4 Lu1 C1 118.28(19) . . ?
N1 Lu1 C1 27.96(19) . . ?
N2 Lu1 C1 28.42(18) . . ?
Cl1 Lu1 C1 111.50(15) . . ?
N3 Lu1 Si2 26.93(14) . . ?
N4 Lu1 Si2 99.64(15) . . ?
N1 Lu1 Si2 135.45(15) . . ?
N2 Lu1 Si2 88.82(13) . . ?
Cl1 Lu1 Si2 118.01(6) . . ?
C1 Lu1 Si2 113.86(14) . . ?
Li1 Cl1 Lu1 175.1(4) . . ?
N3 Si1 C24 111.3(4) . . ?
N3 Si1 C26 113.5(3) . . ?
C24 Si1 C26 107.6(5) . . ?
N3 Si1 C25 115.0(4) . . ?
C24 Si1 C25 104.1(5) . . ?
C26 Si1 C25 104.7(5) . . ?
N3 Si2 C27 109.9(3) . . ?
N3 Si2 C28 115.1(4) . . ?
C27 Si2 C28 104.5(4) . . ?
N3 Si2 C29 112.8(3) . . ?
C27 Si2 C29 107.8(4) . . ?
C28 Si2 C29 106.2(4) . . ?
N3 Si2 Lu1 35.55(17) . . ?
C27 Si2 Lu1 74.4(3) . . ?
C28 Si2 Lu1 125.0(3) . . ?
C29 Si2 Lu1 127.0(3) . . ?
N4 Si3 C30 112.6(3) . . ?
N4 Si3 C32 111.6(4) . . ?
C30 Si3 C32 107.6(5) . . ?
N4 Si3 C31 115.0(4) . . ?
C30 Si3 C31 102.3(5) . . ?
C32 Si3 C31 107.1(4) . . ?
N4 Si4 C34 113.5(4) . . ?
N4 Si4 C35 111.8(3) . . ?
C34 Si4 C35 107.2(4) . . ?
N4 Si4 C33 115.3(4) . . ?
C34 Si4 C33 105.6(5) . . ?
C35 Si4 C33 102.7(5) . . ?
C39 O1 C36 103(2) . . ?
C39 O1 Li1 133.4(15) . . ?
C36 O1 Li1 123.0(18) . . ?
C39' O1' C36' 114.4(19) . . ?
C39' O1' Li1 137.1(14) . . ?
C36' O1' Li1 107.5(15) . . ?
C43 O2 C40 116.4(19) . . ?
C43 O2 Li1 121.6(15) . . ?
C40 O2 Li1 122.0(14) . . ?
C43' O2' C40' 105.2(17) . . ?
C43' O2' Li1 118.7(14) . . ?
C40' O2' Li1 127.1(16) . . ?
C44 O3 C47 90(2) . . ?
C44 O3 Li1 142.2(16) . . ?
C47 O3 Li1 128.0(16) . . ?
C47' O3' C44' 114.6(19) . . ?
C47' O3' Li1 130.8(16) . . ?
C44' O3' Li1 113.3(14) . . ?
C1 N1 C2 123.8(6) . . ?
C1 N1 Lu1 96.8(4) . . ?
C2 N1 Lu1 139.4(4) . . ?
C1 N2 C10 123.9(5) . . ?
C1 N2 Lu1 94.0(4) . . ?
C10 N2 Lu1 139.5(4) . . ?
Si1 N3 Si2 118.9(3) . . ?
Si1 N3 Lu1 123.3(3) . . ?
Si2 N3 Lu1 117.5(3) . . ?
Si4 N4 Si3 114.5(3) . . ?
Si4 N4 Lu1 128.1(3) . . ?
Si3 N4 Lu1 117.3(3) . . ?
N1 C1 N2 112.8(6) . . ?
N1 C1 C18 120.8(6) . . ?
N2 C1 C18 126.1(6) . . ?
N1 C1 Lu1 55.3(3) . . ?
N2 C1 Lu1 57.6(3) . . ?
C18 C1 Lu1 171.0(5) . . ?
C7 C2 C3 119.7(8) . . ?
C7 C2 N1 121.7(8) . . ?
C3 C2 N1 118.5(8) . . ?
C4 C3 C2 118.8(11) . . ?
C4 C3 C8 120.4(10) . . ?
C2 C3 C8 120.8(8) . . ?
C5 C4 C3 121.6(12) . . ?
C5 C4 H4 119.2 . . ?
C3 C4 H4 119.2 . . ?
C4 C5 C6 120.2(11) . . ?
C4 C5 H5 119.9 . . ?
C6 C5 H5 119.9 . . ?
C5 C6 C7 122.4(12) . . ?
C5 C6 H6 118.8 . . ?
C7 C6 H6 118.8 . . ?
C2 C7 C6 117.3(11) . . ?
C2 C7 C9 122.9(8) . . ?
C6 C7 C9 119.9(10) . . ?
C3 C8 H8A 109.5 . . ?
C3 C8 H8B 109.5 . . ?
H8A C8 H8B 109.5 . . ?
C3 C8 H8C 109.5 . . ?
H8A C8 H8C 109.5 . . ?
H8B C8 H8C 109.5 . . ?
C7 C9 H9A 109.5 . . ?
C7 C9 H9B 109.5 . . ?
H9A C9 H9B 109.5 . . ?
C7 C9 H9C 109.5 . . ?
H9A C9 H9C 109.5 . . ?
H9B C9 H9C 109.5 . . ?
C15 C10 C11 118.3(6) . . ?
C15 C10 N2 121.3(6) . . ?
C11 C10 N2 120.2(6) . . ?
C12 C11 C10 120.5(7) . . ?
C12 C11 C16 119.0(7) . . ?
C10 C11 C16 120.5(6) . . ?
C13 C12 C11 121.1(8) . . ?
C13 C12 H12 119.4 . . ?
C11 C12 H12 119.4 . . ?
C14 C13 C12 119.5(8) . . ?
C14 C13 H13 120.3 . . ?
C12 C13 H13 120.3 . . ?
C13 C14 C15 121.5(8) . . ?
C13 C14 H14 119.2 . . ?
C15 C14 H14 119.2 . . ?
C10 C15 C14 119.0(7) . . ?
C10 C15 C17 121.8(7) . . ?
C14 C15 C17 119.2(7) . . ?
C11 C16 H16A 109.5 . . ?
C11 C16 H16B 109.5 . . ?
H16A C16 H16B 109.5 . . ?
C11 C16 H16C 109.5 . . ?
H16A C16 H16C 109.5 . . ?
H16B C16 H16C 109.5 . . ?
C15 C17 H17A 109.5 . . ?
C15 C17 H17B 109.5 . . ?
H17A C17 H17B 109.5 . . ?
C15 C17 H17C 109.5 . . ?
H17A C17 H17C 109.5 . . ?
H17B C17 H17C 109.5 . . ?
C23 C18 C19 109.4(7) . . ?
C23 C18 C1 121.5(7) . . ?
C19 C18 C1 109.0(6) . . ?
C23 C18 H18 105.2 . . ?
C19 C18 H18 105.2 . . ?
C1 C18 H18 105.2 . . ?
C20 C19 C18 112.8(8) . . ?
C20 C19 H19A 109.0 . . ?
C18 C19 H19A 109.0 . . ?
C20 C19 H19B 109.0 . . ?
C18 C19 H19B 109.0 . . ?
H19A C19 H19B 107.8 . . ?
C21 C20 C19 114.5(8) . . ?
C21 C20 H20A 108.6 . . ?
C19 C20 H20A 108.6 . . ?
C21 C20 H20B 108.6 . . ?
C19 C20 H20B 108.6 . . ?
H20A C20 H20B 107.6 . . ?
C20 C21 C22 112.8(8) . . ?
C20 C21 H21A 109.0 . . ?
C22 C21 H21A 109.0 . . ?
C20 C21 H21B 109.0 . . ?
C22 C21 H21B 109.0 . . ?
H21A C21 H21B 107.8 . . ?
C21 C22 C23 111.2(7) . . ?
C21 C22 H22A 109.4 . . ?
C23 C22 H22A 109.4 . . ?
C21 C22 H22B 109.4 . . ?
C23 C22 H22B 109.4 . . ?
H22A C22 H22B 108.0 . . ?
C18 C23 C22 111.2(8) . . ?
C18 C23 H23A 109.4 . . ?
C22 C23 H23A 109.4 . . ?
C18 C23 H23B 109.4 . . ?
C22 C23 H23B 109.4 . . ?
H23A C23 H23B 108.0 . . ?
Si1 C24 H24A 109.5 . . ?
Si1 C24 H24B 109.5 . . ?
H24A C24 H24B 109.5 . . ?
Si1 C24 H24C 109.5 . . ?
H24A C24 H24C 109.5 . . ?
H24B C24 H24C 109.5 . . ?
Si1 C25 H25A 109.5 . . ?
Si1 C25 H25B 109.5 . . ?
H25A C25 H25B 109.5 . . ?
Si1 C25 H25C 109.5 . . ?
H25A C25 H25C 109.5 . . ?
H25B C25 H25C 109.5 . . ?
Si1 C26 H26A 109.5 . . ?
Si1 C26 H26B 109.5 . . ?
H26A C26 H26B 109.5 . . ?
Si1 C26 H26C 109.5 . . ?
H26A C26 H26C 109.5 . . ?
H26B C26 H26C 109.5 . . ?
Si2 C27 H27A 109.5 . . ?
Si2 C27 H27B 109.5 . . ?
H27A C27 H27B 109.5 . . ?
Si2 C27 H27C 109.5 . . ?
H27A C27 H27C 109.5 . . ?
H27B C27 H27C 109.5 . . ?
Si2 C28 H28A 109.5 . . ?
Si2 C28 H28B 109.5 . . ?
H28A C28 H28B 109.5 . . ?
Si2 C28 H28C 109.5 . . ?
H28A C28 H28C 109.5 . . ?
H28B C28 H28C 109.5 . . ?
Si2 C29 H29A 109.5 . . ?
Si2 C29 H29B 109.5 . . ?
H29A C29 H29B 109.5 . . ?
Si2 C29 H29C 109.5 . . ?
H29A C29 H29C 109.5 . . ?
H29B C29 H29C 109.5 . . ?
Si3 C30 H30A 109.5 . . ?
Si3 C30 H30B 109.5 . . ?
H30A C30 H30B 109.5 . . ?
Si3 C30 H30C 109.5 . . ?
H30A C30 H30C 109.5 . . ?
H30B C30 H30C 109.5 . . ?
Si3 C31 H31A 109.5 . . ?
Si3 C31 H31B 109.5 . . ?
H31A C31 H31B 109.5 . . ?
Si3 C31 H31C 109.5 . . ?
H31A C31 H31C 109.5 . . ?
H31B C31 H31C 109.5 . . ?
Si3 C32 H32A 109.5 . . ?
Si3 C32 H32B 109.5 . . ?
H32A C32 H32B 109.5 . . ?
Si3 C32 H32C 109.5 . . ?
H32A C32 H32C 109.5 . . ?
H32B C32 H32C 109.5 . . ?
Si4 C33 H33A 109.5 . . ?
Si4 C33 H33B 109.5 . . ?
H33A C33 H33B 109.5 . . ?
Si4 C33 H33C 109.5 . . ?
H33A C33 H33C 109.5 . . ?
H33B C33 H33C 109.5 . . ?
Si4 C34 H34A 109.5 . . ?
Si4 C34 H34B 109.5 . . ?
H34A C34 H34B 109.5 . . ?
Si4 C34 H34C 109.5 . . ?
H34A C34 H34C 109.5 . . ?
H34B C34 H34C 109.5 . . ?
Si4 C35 H35A 109.5 . . ?
Si4 C35 H35B 109.5 . . ?
H35A C35 H35B 109.5 . . ?
Si4 C35 H35C 109.5 . . ?
H35A C35 H35C 109.5 . . ?
H35B C35 H35C 109.5 . . ?
O1 C36 C37 105(2) . . ?
O1' C36' C37' 104(2) . . ?
C36 C37 C38 107(2) . . ?
C36' C37' C38' 103(2) . . ?
C39 C38 C37 102(2) . . ?
C39' C38' C37' 111(2) . . ?
O1 C39 C38 112.5(19) . . ?
O1' C39' C38' 102.9(19) . . ?
O2 C40 C41 97.5(18) . . ?
O2' C40' C41' 114.9(19) . . ?
C40 C41 C42 105.0(19) . . ?
C40' C41' C42' 97.9(19) . . ?
C43 C42 C41 99.1(19) . . ?
C43' C42' C41' 110.4(19) . . ?
O2 C43 C42 96.5(18) . . ?
O2' C43' C42' 107.5(18) . . ?
O3 C44 C45 103(2) . . ?
O3' C44' C45' 104(2) . . ?
C46 C45 C44 105(2) . . ?
C46' C45' C44' 103(2) . . ?
C45 C46 C47 97(2) . . ?
C45' C46' C47' 110(2) . . ?
O3 C47 C46 111(2) . . ?
O3' C47' C46' 99(2) . . ?
O1 Li1 O3 92.2(10) . . ?
O1 Li1 O2' 111.4(10) . . ?
O3 Li1 O2' 108.8(10) . . ?
O1 Li1 O3' 108.8(10) . . ?
O3 Li1 O3' 17.4(6) . . ?
O2' Li1 O3' 96.9(10) . . ?
O1 Li1 O1' 14.7(7) . . ?
O3 Li1 O1' 106.9(10) . . ?
O2' Li1 O1' 106.5(9) . . ?
O3' Li1 O1' 123.5(10) . . ?
O1 Li1 O2 114.0(10) . . ?
O3 Li1 O2 117.9(10) . . ?
O2' Li1 O2 10.4(9) . . ?
O3' Li1 O2 104.7(10) . . ?
O1' Li1 O2 106.6(9) . . ?
O1 Li1 Cl1 111.7(9) . . ?
O3 Li1 Cl1 111.3(8) . . ?
O2' Li1 Cl1 118.4(9) . . ?
O3' Li1 Cl1 108.3(7) . . ?
O1' Li1 Cl1 104.3(8) . . ?
O2 Li1 Cl1 108.9(8) . . ?

loop_
_geom_bond_atom_site_label_1
_geom_bond_atom_site_label_2
_geom_bond_distance
_geom_bond_site_symmetry_2
_geom_bond_publ_flag
Lu1 N3 2.213(5) . ?
Lu1 N4 2.230(5) . ?
Lu1 N1 2.328(5) . ?
Lu1 N2 2.380(5) . ?
Lu1 Cl1 2.6018(17) . ?
Lu1 C1 2.812(7) . ?
Lu1 Si2 3.376(2) . ?
Cl1 Li1 2.358(14) . ?
Si1 N3 1.721(5) . ?
Si1 C24 1.842(9) . ?
Si1 C26 1.858(9) . ?
Si1 C25 1.893(9) . ?
Si2 N3 1.724(6) . ?
Si2 C27 1.864(8) . ?
Si2 C28 1.875(9) . ?
Si2 C29 1.883(9) . ?
Si3 N4 1.733(6) . ?
Si3 C30 1.868(9) . ?
Si3 C32 1.870(9) . ?
Si3 C31 1.894(9) . ?
Si4 N4 1.725(5) . ?
Si4 C34 1.863(9) . ?
Si4 C35 1.865(9) . ?
Si4 C33 1.881(9) . ?
O1 C39 1.465(17) . ?
O1 C36 1.471(18) . ?
O1 Li1 1.82(2) . ?
O1' C39' 1.412(17) . ?
O1' C36' 1.492(18) . ?
O1' Li1 2.00(2) . ?
O2 C43 1.426(17) . ?
O2 C40 1.443(17) . ?
O2 Li1 2.04(2) . ?
O2' C43' 1.443(17) . ?
O2' C40' 1.488(17) . ?
O2' Li1 1.90(2) . ?
O3 C44 1.461(18) . ?
O3 C47 1.460(18) . ?
O3 Li1 1.87(2) . ?
O3' C47' 1.436(18) . ?
O3' C44' 1.490(17) . ?
O3' Li1 1.95(2) . ?
N1 C1 1.327(8) . ?
N1 C2 1.436(9) . ?
N2 C1 1.342(8) . ?
N2 C10 1.419(8) . ?
C1 C18 1.523(10) . ?
C2 C7 1.400(12) . ?
C2 C3 1.417(13) . ?
C3 C4 1.393(13) . ?
C3 C8 1.497(14) . ?
C4 C5 1.343(17) . ?
C4 H4 0.9300 . ?
C5 C6 1.348(18) . ?
C5 H5 0.9300 . ?
C6 C7 1.415(13) . ?
C6 H6 0.9300 . ?
C7 C9 1.513(14) . ?
C8 H8A 0.9600 . ?
C8 H8B 0.9600 . ?
C8 H8C 0.9600 . ?
C9 H9A 0.9600 . ?
C9 H9B 0.9600 . ?
C9 H9C 0.9600 . ?
C10 C15 1.394(9) . ?
C10 C11 1.398(9) . ?
C11 C12 1.375(10) . ?
C11 C16 1.498(10) . ?
C12 C13 1.363(12) . ?
C12 H12 0.9300 . ?
C13 C14 1.350(12) . ?
C13 H13 0.9300 . ?
C14 C15 1.406(10) . ?
C14 H14 0.9300 . ?
C15 C17 1.458(10) . ?
C16 H16A 0.9600 . ?
C16 H16B 0.9600 . ?
C16 H16C 0.9600 . ?
C17 H17A 0.9600 . ?
C17 H17B 0.9600 . ?
C17 H17C 0.9600 . ?
C18 C23 1.502(11) . ?
C18 C19 1.522(11) . ?
C18 H18 0.9800 . ?
C19 C20 1.504(11) . ?
C19 H19A 0.9700 . ?
C19 H19B 0.9700 . ?
C20 C21 1.454(13) . ?
C20 H20A 0.9700 . ?
C20 H20B 0.9700 . ?
C21 C22 1.503(13) . ?
C21 H21A 0.9700 . ?
C21 H21B 0.9700 . ?
C22 C23 1.519(11) . ?
C22 H22A 0.9700 . ?
C22 H22B 0.9700 . ?
C23 H23A 0.9700 . ?
C23 H23B 0.9700 . ?
C24 H24A 0.9600 . ?
C24 H24B 0.9600 . ?
C24 H24C 0.9600 . ?
C25 H25A 0.9600 . ?
C25 H25B 0.9600 . ?
C25 H25C 0.9600 . ?
C26 H26A 0.9600 . ?
C26 H26B 0.9600 . ?
C26 H26C 0.9600 . ?
C27 H27A 0.9600 . ?
C27 H27B 0.9600 . ?
C27 H27C 0.9600 . ?
C28 H28A 0.9600 . ?
C28 H28B 0.9600 . ?
C28 H28C 0.9600 . ?
C29 H29A 0.9600 . ?
C29 H29B 0.9600 . ?
C29 H29C 0.9600 . ?
C30 H30A 0.9600 . ?
C30 H30B 0.9600 . ?
C30 H30C 0.9600 . ?
C31 H31A 0.9600 . ?
C31 H31B 0.9600 . ?
C31 H31C 0.9600 . ?
C32 H32A 0.9600 . ?
C32 H32B 0.9600 . ?
C32 H32C 0.9600 . ?
C33 H33A 0.9600 . ?
C33 H33B 0.9600 . ?
C33 H33C 0.9600 . ?
C34 H34A 0.9600 . ?
C34 H34B 0.9600 . ?
C34 H34C 0.9600 . ?
C35 H35A 0.9600 . ?
C35 H35B 0.9600 . ?
C35 H35C 0.9600 . ?
C36 C37 1.508(18) . ?
C36' C37' 1.512(18) . ?
C37 C38 1.516(18) . ?
C37' C38' 1.532(18) . ?
C38 C39 1.471(18) . ?
C38' C39' 1.493(18) . ?
C40 C41 1.493(18) . ?
C40' C41' 1.486(18) . ?
C41 C42 1.508(17) . ?
C41' C42' 1.547(17) . ?
C42 C43 1.491(18) . ?
C42' C43' 1.512(18) . ?
C44 C45 1.492(18) . ?
C44' C45' 1.547(18) . ?
C45 C46 1.475(18) . ?
C45' C46' 1.474(18) . ?
C46 C47 1.509(18) . ?
C46' C47' 1.547(19) . ?

loop_
_geom_torsion_atom_site_label_1
_geom_torsion_atom_site_label_2
_geom_torsion_atom_site_label_3
_geom_torsion_atom_site_label_4
_geom_torsion
_geom_torsion_site_symmetry_1
_geom_torsion_site_symmetry_2
_geom_torsion_site_symmetry_3
_geom_torsion_site_symmetry_4
_geom_torsion_publ_flag
N3 Lu1 Cl1 Li1 -22(5) . . . . ?
N4 Lu1 Cl1 Li1 98(5) . . . . ?
N1 Lu1 Cl1 Li1 -144(5) . . . . ?
N2 Lu1 Cl1 Li1 -130(5) . . . . ?
C1 Lu1 Cl1 Li1 -139(5) . . . . ?
Si2 Lu1 Cl1 Li1 -5(5) . . . . ?
N4 Lu1 Si2 N3 -140.7(3) . . . . ?
N1 Lu1 Si2 N3 70.4(4) . . . . ?
N2 Lu1 Si2 N3 106.2(3) . . . . ?
Cl1 Lu1 Si2 N3 -41.2(3) . . . . ?
C1 Lu1 Si2 N3 92.4(3) . . . . ?
N3 Lu1 Si2 C27 178.1(4) . . . . ?
N4 Lu1 Si2 C27 37.4(3) . . . . ?
N1 Lu1 Si2 C27 -111.5(4) . . . . ?
N2 Lu1 Si2 C27 -75.7(3) . . . . ?
Cl1 Lu1 Si2 C27 136.9(3) . . . . ?
C1 Lu1 Si2 C27 -89.5(3) . . . . ?
N3 Lu1 Si2 C28 -84.9(5) . . . . ?
N4 Lu1 Si2 C28 134.3(4) . . . . ?
N1 Lu1 Si2 C28 -14.5(4) . . . . ?
N2 Lu1 Si2 C28 21.3(4) . . . . ?
Cl1 Lu1 Si2 C28 -126.1(4) . . . . ?
C1 Lu1 Si2 C28 7.4(4) . . . . ?
N3 Lu1 Si2 C29 77.3(5) . . . . ?
N4 Lu1 Si2 C29 -63.4(4) . . . . ?
N1 Lu1 Si2 C29 147.7(4) . . . . ?
N2 Lu1 Si2 C29 -176.5(4) . . . . ?
Cl1 Lu1 Si2 C29 36.1(4) . . . . ?
C1 Lu1 Si2 C29 169.7(4) . . . . ?
N3 Lu1 N1 C1 77.0(4) . . . . ?
N4 Lu1 N1 C1 -97.8(4) . . . . ?
N2 Lu1 N1 C1 2.2(3) . . . . ?
Cl1 Lu1 N1 C1 171.2(4) . . . . ?
Si2 Lu1 N1 C1 46.8(5) . . . . ?
N3 Lu1 N1 C2 -102.3(8) . . . . ?
N4 Lu1 N1 C2 82.8(8) . . . . ?
N2 Lu1 N1 C2 -177.1(8) . . . . ?
Cl1 Lu1 N1 C2 -8.1(7) . . . . ?
C1 Lu1 N1 C2 -179.3(10) . . . . ?
Si2 Lu1 N1 C2 -132.5(7) . . . . ?
N3 Lu1 N2 C1 -126.7(4) . . . . ?
N4 Lu1 N2 C1 107.4(4) . . . . ?
N1 Lu1 N2 C1 -2.2(3) . . . . ?
Cl1 Lu1 N2 C1 -18.9(4) . . . . ?
Si2 Lu1 N2 C1 -152.6(3) . . . . ?
N3 Lu1 N2 C10 33.8(6) . . . . ?
N4 Lu1 N2 C10 -92.2(6) . . . . ?
N1 Lu1 N2 C10 158.3(7) . . . . ?
Cl1 Lu1 N2 C10 141.5(5) . . . . ?
C1 Lu1 N2 C10 160.4(8) . . . . ?
Si2 Lu1 N2 C10 7.8(6) . . . . ?
C24 Si1 N3 Si2 151.0(4) . . . . ?
C26 Si1 N3 Si2 -87.5(5) . . . . ?
C25 Si1 N3 Si2 33.0(6) . . . . ?
C24 Si1 N3 Lu1 -35.7(5) . . . . ?
C26 Si1 N3 Lu1 85.8(5) . . . . ?
C25 Si1 N3 Lu1 -153.7(5) . . . . ?
C27 Si2 N3 Si1 171.8(4) . . . . ?
C28 Si2 N3 Si1 -70.6(5) . . . . ?
C29 Si2 N3 Si1 51.4(5) . . . . ?
Lu1 Si2 N3 Si1 173.7(5) . . . . ?
C27 Si2 N3 Lu1 -1.9(5) . . . . ?
C28 Si2 N3 Lu1 115.7(4) . . . . ?
C29 Si2 N3 Lu1 -122.3(4) . . . . ?
N4 Lu1 N3 Si1 -127.5(3) . . . . ?
N1 Lu1 N3 Si1 57.7(4) . . . . ?
N2 Lu1 N3 Si1 111.6(3) . . . . ?
Cl1 Lu1 N3 Si1 -29.3(3) . . . . ?
C1 Lu1 N3 Si1 87.3(3) . . . . ?
Si2 Lu1 N3 Si1 -173.4(6) . . . . ?
N4 Lu1 N3 Si2 45.9(4) . . . . ?
N1 Lu1 N3 Si2 -128.9(3) . . . . ?
N2 Lu1 N3 Si2 -75.0(3) . . . . ?
Cl1 Lu1 N3 Si2 144.1(3) . . . . ?
C1 Lu1 N3 Si2 -99.3(3) . . . . ?
C34 Si4 N4 Si3 -81.0(5) . . . . ?
C35 Si4 N4 Si3 157.6(4) . . . . ?
C33 Si4 N4 Si3 40.8(6) . . . . ?
C34 Si4 N4 Lu1 102.1(5) . . . . ?
C35 Si4 N4 Lu1 -19.2(5) . . . . ?
C33 Si4 N4 Lu1 -136.0(5) . . . . ?
C30 Si3 N4 Si4 157.5(4) . . . . ?
C32 Si3 N4 Si4 -81.4(4) . . . . ?
C31 Si3 N4 Si4 40.9(5) . . . . ?
C30 Si3 N4 Lu1 -25.3(5) . . . . ?
C32 Si3 N4 Lu1 95.8(4) . . . . ?
C31 Si3 N4 Lu1 -141.9(4) . . . . ?
N3 Lu1 N4 Si4 -131.6(3) . . . . ?
N1 Lu1 N4 Si4 43.3(4) . . . . ?
N2 Lu1 N4 Si4 -19.5(4) . . . . ?
Cl1 Lu1 N4 Si4 128.4(3) . . . . ?
C1 Lu1 N4 Si4 11.5(4) . . . . ?
Si2 Lu1 N4 Si4 -112.4(3) . . . . ?
N3 Lu1 N4 Si3 51.6(4) . . . . ?
N1 Lu1 N4 Si3 -133.4(3) . . . . ?
N2 Lu1 N4 Si3 163.7(3) . . . . ?
Cl1 Lu1 N4 Si3 -48.4(3) . . . . ?
C1 Lu1 N4 Si3 -165.3(3) . . . . ?
Si2 Lu1 N4 Si3 70.9(3) . . . . ?
C2 N1 C1 N2 176.0(6) . . . . ?
Lu1 N1 C1 N2 -3.5(6) . . . . ?
C2 N1 C1 C18 -10.2(10) . . . . ?
Lu1 N1 C1 C18 170.3(5) . . . . ?
C2 N1 C1 Lu1 179.5(8) . . . . ?
C10 N2 C1 N1 -161.4(6) . . . . ?
Lu1 N2 C1 N1 3.4(5) . . . . ?
C10 N2 C1 C18 25.2(9) . . . . ?
Lu1 N2 C1 C18 -170.0(6) . . . . ?
C10 N2 C1 Lu1 -164.8(6) . . . . ?
N3 Lu1 C1 N1 -116.7(4) . . . . ?
N4 Lu1 C1 N1 97.5(4) . . . . ?
N2 Lu1 C1 N1 -176.2(6) . . . . ?
Cl1 Lu1 C1 N1 -9.4(4) . . . . ?
Si2 Lu1 C1 N1 -146.0(4) . . . . ?
N3 Lu1 C1 N2 59.4(4) . . . . ?
N4 Lu1 C1 N2 -86.3(4) . . . . ?
N1 Lu1 C1 N2 176.2(6) . . . . ?
Cl1 Lu1 C1 N2 166.7(3) . . . . ?
Si2 Lu1 C1 N2 30.2(4) . . . . ?
N3 Lu1 C1 C18 176(3) . . . . ?
N4 Lu1 C1 C18 31(3) . . . . ?
N1 Lu1 C1 C18 -67(3) . . . . ?
N2 Lu1 C1 C18 117(3) . . . . ?
Cl1 Lu1 C1 C18 -76(3) . . . . ?
Si2 Lu1 C1 C18 147(3) . . . . ?
C1 N1 C2 C7 -66.7(10) . . . . ?
Lu1 N1 C2 C7 112.5(8) . . . . ?
C1 N1 C2 C3 116.9(8) . . . . ?
Lu1 N1 C2 C3 -63.9(10) . . . . ?
C7 C2 C3 C4 0.6(12) . . . . ?
N1 C2 C3 C4 177.1(7) . . . . ?
C7 C2 C3 C8 -178.0(8) . . . . ?
N1 C2 C3 C8 -1.5(12) . . . . ?
C2 C3 C4 C5 1.1(16) . . . . ?
C8 C3 C4 C5 179.7(11) . . . . ?
C3 C4 C5 C6 -2(2) . . . . ?
C4 C5 C6 C7 0(2) . . . . ?
C3 C2 C7 C6 -1.7(12) . . . . ?
N1 C2 C7 C6 -178.1(7) . . . . ?
C3 C2 C7 C9 177.0(8) . . . . ?
N1 C2 C7 C9 0.7(12) . . . . ?
C5 C6 C7 C2 1.3(15) . . . . ?
C5 C6 C7 C9 -177.5(11) . . . . ?
C1 N2 C10 C15 -109.6(7) . . . . ?
Lu1 N2 C10 C15 94.1(7) . . . . ?
C1 N2 C10 C11 76.1(8) . . . . ?
Lu1 N2 C10 C11 -80.2(8) . . . . ?
C15 C10 C11 C12 2.9(10) . . . . ?
N2 C10 C11 C12 177.4(7) . . . . ?
C15 C10 C11 C16 -176.0(7) . . . . ?
N2 C10 C11 C16 -1.5(10) . . . . ?
C10 C11 C12 C13 -0.9(12) . . . . ?
C16 C11 C12 C13 178.1(8) . . . . ?
C11 C12 C13 C14 -1.5(14) . . . . ?
C12 C13 C14 C15 1.8(13) . . . . ?
C11 C10 C15 C14 -2.6(10) . . . . ?
N2 C10 C15 C14 -177.1(6) . . . . ?
C11 C10 C15 C17 177.8(7) . . . . ?
N2 C10 C15 C17 3.4(10) . . . . ?
C13 C14 C15 C10 0.3(12) . . . . ?
C13 C14 C15 C17 179.9(8) . . . . ?
N1 C1 C18 C23 149.5(8) . . . . ?
N2 C1 C18 C23 -37.6(11) . . . . ?
Lu1 C1 C18 C23 -149(3) . . . . ?
N1 C1 C18 C19 -81.9(8) . . . . ?
N2 C1 C18 C19 91.0(9) . . . . ?
Lu1 C1 C18 C19 -20(3) . . . . ?
C23 C18 C19 C20 -52.9(11) . . . . ?
C1 C18 C19 C20 172.0(8) . . . . ?
C18 C19 C20 C21 49.8(13) . . . . ?
C19 C20 C21 C22 -49.1(13) . . . . ?
C20 C21 C22 C23 52.4(12) . . . . ?
C19 C18 C23 C22 57.0(10) . . . . ?
C1 C18 C23 C22 -174.5(7) . . . . ?
C21 C22 C23 C18 -57.3(11) . . . . ?
C39 O1 C36 C37 31(3) . . . . ?
Li1 O1 C36 C37 -144(2) . . . . ?
C39' O1' C36' C37' 22(3) . . . . ?
Li1 O1' C36' C37' -167(2) . . . . ?
O1 C36 C37 C38 -30(3) . . . . ?
O1' C36' C37' C38' -21(3) . . . . ?
C36 C37 C38 C39 17(3) . . . . ?
C36' C37' C38' C39' 15(3) . . . . ?
C36 O1 C39 C38 -22(3) . . . . ?
Li1 O1 C39 C38 152(2) . . . . ?
C37 C38 C39 O1 3(3) . . . . ?
C36' O1' C39' C38' -12(3) . . . . ?
Li1 O1' C39' C38' -179.2(18) . . . . ?
C37' C38' C39' O1' -3(3) . . . . ?
C43 O2 C40 C41 4(3) . . . . ?
Li1 O2 C40 C41 -178.1(15) . . . . ?
C43' O2' C40' C41' 14(3) . . . . ?
Li1 O2' C40' C41' -132(2) . . . . ?
O2 C40 C41 C42 27(3) . . . . ?
O2' C40' C41' C42' -20(3) . . . . ?
C40 C41 C42 C43 -48(3) . . . . ?
C40' C41' C42' C43' 19(3) . . . . ?
C40 O2 C43 C42 -33(3) . . . . ?
Li1 O2 C43 C42 149.1(15) . . . . ?
C41 C42 C43 O2 46(2) . . . . ?
C40' O2' C43' C42' 0(3) . . . . ?
Li1 O2' C43' C42' 149.3(16) . . . . ?
C41' C42' C43' O2' -12(3) . . . . ?
C47 O3 C44 C45 55(3) . . . . ?
Li1 O3 C44 C45 -121(2) . . . . ?
C47' O3' C44' C45' -6(3) . . . . ?
Li1 O3' C44' C45' 162.3(19) . . . . ?
O3 C44 C45 C46 -46(3) . . . . ?
O3' C44' C45' C46' -12(3) . . . . ?
C44 C45 C46 C47 12(3) . . . . ?
C44' C45' C46' C47' 26(4) . . . . ?
C44 O3 C47 C46 -51(3) . . . . ?
Li1 O3 C47 C46 126(3) . . . . ?
C45 C46 C47 O3 26(4) . . . . ?
C44' O3' C47' C46' 21(3) . . . . ?
Li1 O3' C47' C46' -145.4(19) . . . . ?
C45' C46' C47' O3' -29(4) . . . . ?
C39 O1 Li1 O3 87(2) . . . . ?
C36 O1 Li1 O3 -99(2) . . . . ?
C39 O1 Li1 O2' -24(3) . . . . ?
C36 O1 Li1 O2' 149(2) . . . . ?
C39 O1 Li1 O3' 82(2) . . . . ?
C36 O1 Li1 O3' -105(2) . . . . ?
C39 O1 Li1 O1' -97(4) . . . . ?
C36 O1 Li1 O1' 76(3) . . . . ?
C39 O1 Li1 O2 -35(3) . . . . ?
C36 O1 Li1 O2 139(2) . . . . ?
C39 O1 Li1 Cl1 -159(2) . . . . ?
C36 O1 Li1 Cl1 15(2) . . . . ?
C44 O3 Li1 O1 -61(3) . . . . ?
C47 O3 Li1 O1 123.2(19) . . . . ?
C44 O3 Li1 O2' 52(3) . . . . ?
C47 O3 Li1 O2' -123.3(19) . . . . ?
C44 O3 Li1 O3' 101(4) . . . . ?
C47 O3 Li1 O3' -75(3) . . . . ?
C44 O3 Li1 O1' -62(3) . . . . ?
C47 O3 Li1 O1' 122.1(19) . . . . ?
C44 O3 Li1 O2 57(3) . . . . ?
C47 O3 Li1 O2 -118(2) . . . . ?
C44 O3 Li1 Cl1 -176(2) . . . . ?
C47 O3 Li1 Cl1 9(2) . . . . ?
C43' O2' Li1 O1 163.0(16) . . . . ?
C40' O2' Li1 O1 -55(2) . . . . ?
C43' O2' Li1 O3 62.8(18) . . . . ?
C40' O2' Li1 O3 -155.1(16) . . . . ?
C43' O2' Li1 O3' 49.7(18) . . . . ?
C40' O2' Li1 O3' -168.2(17) . . . . ?
C43' O2' Li1 O1' 177.6(16) . . . . ?
C40' O2' Li1 O1' -40(2) . . . . ?
C43' O2' Li1 O2 -90(5) . . . . ?
C40' O2' Li1 O2 52(5) . . . . ?
C43' O2' Li1 Cl1 -65.5(18) . . . . ?
C40' O2' Li1 Cl1 76.6(19) . . . . ?
C47' O3' Li1 O1 118(2) . . . . ?
C44' O3' Li1 O1 -47.9(19) . . . . ?
C47' O3' Li1 O3 100(3) . . . . ?
C44' O3' Li1 O3 -67(3) . . . . ?
C47' O3' Li1 O2' -126(2) . . . . ?
C44' O3' Li1 O2' 67.5(17) . . . . ?
C47' O3' Li1 O1' 119(2) . . . . ?
C44' O3' Li1 O1' -47(2) . . . . ?
C47' O3' Li1 O2 -119(2) . . . . ?
C44' O3' Li1 O2 74.4(17) . . . . ?
C47' O3' Li1 Cl1 -3(2) . . . . ?
C44' O3' Li1 Cl1 -169.5(15) . . . . ?
C39' O1' Li1 O1 106(4) . . . . ?
C36' O1' Li1 O1 -61(3) . . . . ?
C39' O1' Li1 O3 111(2) . . . . ?
C36' O1' Li1 O3 -57(2) . . . . ?
C39' O1' Li1 O2' -5(3) . . . . ?
C36' O1' Li1 O2' -173.1(19) . . . . ?
C39' O1' Li1 O3' 105(2) . . . . ?
C36' O1' Li1 O3' -63(2) . . . . ?
C39' O1' Li1 O2 -16(3) . . . . ?
C36' O1' Li1 O2 176.1(19) . . . . ?
C39' O1' Li1 Cl1 -131(2) . . . . ?
C36' O1' Li1 Cl1 61.0(19) . . . . ?
C43 O2 Li1 O1 169.8(17) . . . . ?
C40 O2 Li1 O1 -8(2) . . . . ?
C43 O2 Li1 O3 63(2) . . . . ?
C40 O2 Li1 O3 -114.2(19) . . . . ?
C43 O2 Li1 O2' 93(5) . . . . ?
C40 O2 Li1 O2' -85(5) . . . . ?
C43 O2 Li1 O3' 51.0(19) . . . . ?
C40 O2 Li1 O3' -126.4(18) . . . . ?
C43 O2 Li1 O1' -176.6(16) . . . . ?
C40 O2 Li1 O1' 6(2) . . . . ?
C43 O2 Li1 Cl1 -64.6(18) . . . . ?
C40 O2 Li1 Cl1 117.9(18) . . . . ?
Lu1 Cl1 Li1 O1 100(5) . . . . ?
Lu1 Cl1 Li1 O3 -158(4) . . . . ?
Lu1 Cl1 Li1 O2' -31(5) . . . . ?
Lu1 Cl1 Li1 O3' -140(4) . . . . ?
Lu1 Cl1 Li1 O1' 87(5) . . . . ?
Lu1 Cl1 Li1 O2 -27(5) . . . . ?
